data_4503732
loop_
_publ_author_name
'Long, Sihui'
'Parkin, Sean'
'Siegler, Maxime'
'Brock, Carolyn P.'
'Cammers, Arthur'
'Li, Tonglei'

_publ_section_title
;
 Polymorphism of an Organic System Effected by the Directionality of
 Hydrogen-Bonding Chains
;
_journal_issue 9
_journal_name_full 'Crystal Growth &amp; Design'
_journal_page_first 3137
_journal_paper_doi 10.1021/cg800339h
_journal_volume 8
_journal_year 2008
_chemical_formula_moiety 'C13 H12 N2 O2'
_chemical_formula_sum 'C13 H12 N2 O2'
_chemical_formula_weight 228.25
_chemical_name_systematic
; 
2-[methyl(phenyl)amino]nicotinic acid  
;
_space_group_IT_number 4
_symmetry_cell_setting monoclinic
_symmetry_space_group_name_Hall 'P 2yb'
_symmetry_space_group_name_H-M 'P 1 21 1'
_atom_sites_solution_hydrogens geom
_atom_sites_solution_primary direct
_atom_sites_solution_secondary difmap
_audit_creation_method SHELXL-97
_cell_angle_alpha 90.00
_cell_angle_beta 90.113(4)
_cell_angle_gamma 90.00
_cell_formula_units_Z 20
_cell_length_a 8.6871(7)
_cell_length_b 44.926(4)
_cell_length_c 14.2383(12)
_cell_measurement_reflns_used 9546
_cell_measurement_temperature 90.0(2)
_cell_measurement_theta_max 67.29
_cell_measurement_theta_min 5.18
_cell_volume 5556.9(8)
_computing_cell_refinement 'APEX2 (Bruker-AXS, 2006)'
_computing_data_collection 'APEX2 (Bruker-AXS, 2006)'
_computing_data_reduction 'APEX2 (Bruker-AXS, 2006)'
_computing_molecular_graphics 'XP in SHELXTL (Sheldrick, 1994)'
_computing_publication_material
; 
SHELX97-2 (Sheldrick, 1997) and local procedures 
;
_computing_structure_refinement 'SHELXL-97 (Sheldrick, 1997)'
_computing_structure_solution 'SHELXS-97 (Sheldrick, 1997)'
_diffrn_ambient_temperature 90.0(2)
_diffrn_detector_area_resol_mean 18
_diffrn_measured_fraction_theta_full 0.948
_diffrn_measured_fraction_theta_max 0.948
_diffrn_measurement_device_type 'Bruker X8 Proteum diffractometer'
_diffrn_measurement_method '\f and \w scans'
_diffrn_radiation_monochromator 'graded multilayer optics'
_diffrn_radiation_source 'fine-focus rotating anode'
_diffrn_radiation_type CuK\a
_diffrn_radiation_wavelength 1.54178
_diffrn_reflns_av_R_equivalents 0.0000
_diffrn_reflns_av_sigmaI/netI 0.0605
_diffrn_reflns_limit_h_max 10
_diffrn_reflns_limit_h_min -8
_diffrn_reflns_limit_k_max 53
_diffrn_reflns_limit_k_min -53
_diffrn_reflns_limit_l_max 17
_diffrn_reflns_limit_l_min -17
_diffrn_reflns_number 39746
_diffrn_reflns_theta_full 67.86
_diffrn_reflns_theta_max 67.86
_diffrn_reflns_theta_min 3.68
_diffrn_standards_number 0
_exptl_absorpt_coefficient_mu 0.767
_exptl_absorpt_correction_T_max 0.963
_exptl_absorpt_correction_T_min 0.775
_exptl_absorpt_correction_type multi-scan
_exptl_absorpt_process_details 'Sadabs in APEX2 (BrukerAXS, 2006)'
_exptl_crystal_colour colourless
_exptl_crystal_density_diffrn 1.364
_exptl_crystal_density_method 'not measured'
_exptl_crystal_description block
_exptl_crystal_F_000 2400
_exptl_crystal_size_max 0.12
_exptl_crystal_size_mid 0.08
_exptl_crystal_size_min 0.05
_refine_diff_density_max 0.395
_refine_diff_density_min -0.388
_refine_diff_density_rms 0.084
_refine_ls_abs_structure_details 'Flack H D (1983), Acta Cryst. A39, 876-881'
_refine_ls_abs_structure_Flack -0.13(11)
_refine_ls_extinction_coef 0.00082(5)
_refine_ls_extinction_expression Fc^*^=kFc[1+0.001xFc^2^\l^3^/sin(2\q)]^-1/4^
_refine_ls_extinction_method SHELXL
_refine_ls_goodness_of_fit_ref 1.071
_refine_ls_hydrogen_treatment constr
_refine_ls_matrix_type full
_refine_ls_number_parameters 1553
_refine_ls_number_reflns 39746
_refine_ls_number_restraints 3289
_refine_ls_restrained_S_all 1.035
_refine_ls_R_factor_all 0.0519
_refine_ls_R_factor_gt 0.0488
_refine_ls_shift/su_max 0.012
_refine_ls_shift/su_mean 0.002
_refine_ls_structure_factor_coef Fsqd
_refine_ls_weighting_details 'calc w=1/[\s^2^(Fo^2^)+(0.1113P)^2^+0.8242P] where P=(Fo^2^+2Fc^2^)/3'
_refine_ls_weighting_scheme calc
_refine_ls_wR_factor_gt 0.1594
_refine_ls_wR_factor_ref 0.1620
_reflns_number_gt 36925
_reflns_number_total 39746
_reflns_threshold_expression >2\s(I)
_cod_data_source_file cg800339h-file005.cif
_cod_data_source_block IV
_cod_original_sg_symbol_H-M 'P 21'
_cod_database_code 4503732

loop_
_symmetry_equiv_pos_as_xyz
'x, y, z'
'-x, y+1/2, -z'

loop_
_atom_site_label
_atom_site_type_symbol
_atom_site_fract_x
_atom_site_fract_y
_atom_site_fract_z
_atom_site_U_iso_or_equiv
_atom_site_adp_type
_atom_site_occupancy
_atom_site_symmetry_multiplicity
_atom_site_calc_flag
_atom_site_refinement_flags
N1A N 1.5226(3) 0.76766(6) 0.7156(2) 0.0205(6) Uani 1 1 d DU
C2A C 1.5683(4) 0.76920(6) 0.6271(2) 0.0171(7) Uani 1 1 d DU
C3A C 1.4603(4) 0.76821(6) 0.5518(2) 0.0174(7) Uani 1 1 d DU
C4A C 1.3116(4) 0.76127(7) 0.5736(3) 0.0196(7) Uani 1 1 d DU
H4A H 1.2391 0.7586 0.5243 0.023 Uiso 1 1 calc R
C5A C 1.2637(4) 0.75807(7) 0.6655(3) 0.0251(8) Uani 1 1 d DU
H5A H 1.1606 0.7529 0.6807 0.030 Uiso 1 1 calc R
C6A C 1.3731(4) 0.76269(7) 0.7339(3) 0.0221(7) Uani 1 1 d DU
H6A H 1.3411 0.7624 0.7976 0.027 Uiso 1 1 calc R
N7A N 1.7241(3) 0.77195(5) 0.6114(2) 0.0187(6) Uani 1 1 d DU
C8A C 1.7938(4) 0.75747(6) 0.5334(2) 0.0190(7) Uani 1 1 d DU
C9A C 1.7429(4) 0.72926(6) 0.5069(3) 0.0222(7) Uani 1 1 d DU
H9A H 1.6624 0.7195 0.5401 0.027 Uiso 1 1 calc R
C10A C 1.8139(4) 0.71577(6) 0.4302(3) 0.0229(8) Uani 1 1 d DU
H10A H 1.7796 0.6967 0.4102 0.027 Uiso 1 1 calc R
C11A C 1.9322(4) 0.72929(7) 0.3828(3) 0.0232(7) Uani 1 1 d DU
H11A H 1.9779 0.7198 0.3302 0.028 Uiso 1 1 calc R
C12A C 1.9846(4) 0.75695(7) 0.4121(3) 0.0246(8) Uani 1 1 d DU
H12A H 2.0688 0.7662 0.3811 0.030 Uiso 1 1 calc R
C13A C 1.9138(4) 0.77093(6) 0.4864(2) 0.0205(7) Uani 1 1 d DU
H13A H 1.9480 0.7901 0.5055 0.025 Uiso 1 1 calc R
C14A C 1.8247(4) 0.77633(7) 0.6924(3) 0.0240(8) Uani 1 1 d DU
H14A H 1.7748 0.7897 0.7373 0.036 Uiso 1 1 calc R
H14B H 1.9222 0.7851 0.6717 0.036 Uiso 1 1 calc R
H14C H 1.8447 0.7571 0.7226 0.036 Uiso 1 1 calc R
C15A C 1.4985(4) 0.77680(6) 0.4546(2) 0.0177(7) Uani 1 1 d DU
O16A O 1.5884(3) 0.79630(4) 0.43291(18) 0.0218(5) Uani 1 1 d DU
O17A O 1.4166(3) 0.76142(5) 0.39192(17) 0.0222(5) Uani 1 1 d DU
H17A H 1.4407 0.7669 0.3375 0.033 Uiso 1 1 calc R
N1B N -0.5269(3) 0.26829(6) 0.7847(2) 0.0191(6) Uani 1 1 d DU
C2B C -0.4813(4) 0.27003(6) 0.8745(2) 0.0176(6) Uani 1 1 d DU
C3B C -0.5880(4) 0.26899(6) 0.9481(2) 0.0186(7) Uani 1 1 d DU
C4B C -0.7394(4) 0.26197(7) 0.9269(3) 0.0220(7) Uani 1 1 d DU
H4B H -0.8119 0.2593 0.9761 0.026 Uiso 1 1 calc R
C5B C -0.7854(4) 0.25882(7) 0.8342(3) 0.0228(7) Uani 1 1 d DU
H5B H -0.8882 0.2536 0.8184 0.027 Uiso 1 1 calc R
C6B C -0.6762(4) 0.26352(7) 0.7661(3) 0.0234(7) Uani 1 1 d DU
H6B H -0.7083 0.2634 0.7022 0.028 Uiso 1 1 calc R
N7B N -0.3249(3) 0.27272(5) 0.8889(2) 0.0182(6) Uani 1 1 d DU
C8B C -0.2562(4) 0.25788(6) 0.9663(2) 0.0186(7) Uani 1 1 d DU
C9B C -0.3031(4) 0.23003(6) 0.9935(2) 0.0194(7) Uani 1 1 d DU
H9B H -0.3836 0.2203 0.9601 0.023 Uiso 1 1 calc R
C10B C -0.2344(4) 0.21597(7) 1.0688(3) 0.0233(8) Uani 1 1 d DU
H10B H -0.2693 0.1968 1.0878 0.028 Uiso 1 1 calc R
C11B C -0.1153(4) 0.22951(7) 1.1169(3) 0.0233(7) Uani 1 1 d DU
H11B H -0.0680 0.2198 1.1687 0.028 Uiso 1 1 calc R
C12B C -0.0658(4) 0.25722(7) 1.0893(3) 0.0227(7) Uani 1 1 d DU
H12B H 0.0168 0.2666 1.1217 0.027 Uiso 1 1 calc R
C13B C -0.1356(4) 0.27158(6) 1.0144(2) 0.0175(7) Uani 1 1 d DU
H13B H -0.1013 0.2908 0.9959 0.021 Uiso 1 1 calc R
C14B C -0.2264(4) 0.27710(7) 0.8080(2) 0.0220(7) Uani 1 1 d DU
H14D H -0.2193 0.2585 0.7724 0.033 Uiso 1 1 calc R
H14E H -0.1235 0.2831 0.8290 0.033 Uiso 1 1 calc R
H14F H -0.2699 0.2927 0.7679 0.033 Uiso 1 1 calc R
C15B C -0.5513(4) 0.27727(7) 1.0471(2) 0.0198(7) Uani 1 1 d DU
O16B O -0.4612(3) 0.29651(5) 1.06778(18) 0.0228(5) Uani 1 1 d DU
O17B O -0.6331(3) 0.26153(5) 1.10775(18) 0.0225(5) Uani 1 1 d DU
H17B H -0.6012 0.2649 1.1625 0.034 Uiso 1 1 calc R
N1C N -0.0497(3) 0.34368(5) 1.4005(2) 0.0182(6) Uani 1 1 d DU
C2C C 0.0076(4) 0.34622(6) 1.3142(2) 0.0179(6) Uani 1 1 d DU
C3C C -0.0866(4) 0.34100(7) 1.2349(2) 0.0199(7) Uani 1 1 d DU
C4C C -0.2408(4) 0.33550(7) 1.2487(3) 0.0244(7) Uani 1 1 d DU
H4C H -0.3065 0.3328 1.1960 0.029 Uiso 1 1 calc R
C5C C -0.3009(4) 0.33389(7) 1.3380(2) 0.0239(7) Uani 1 1 d DU
H5C H -0.4075 0.3304 1.3482 0.029 Uiso 1 1 calc R
C6C C -0.2001(4) 0.33748(7) 1.4118(3) 0.0215(7) Uani 1 1 d DU
H6C H -0.2386 0.3355 1.4738 0.026 Uiso 1 1 calc R
N7C N 0.1606(3) 0.35310(6) 1.3079(2) 0.0205(6) Uani 1 1 d DU
C8C C 0.2275(4) 0.36690(6) 1.2271(2) 0.0221(7) Uani 1 1 d DU
C9C C 0.1577(5) 0.39172(6) 1.1887(3) 0.0256(8) Uani 1 1 d DU
H9C H 0.0651 0.3994 1.2144 0.031 Uiso 1 1 calc R
C10C C 0.2265(4) 0.40513(7) 1.1115(3) 0.0294(8) Uani 1 1 d DU
H10C H 0.1800 0.4222 1.0841 0.035 Uiso 1 1 calc R
C11C C 0.3612(5) 0.39411(7) 1.0738(3) 0.0319(9) Uani 1 1 d DU
H11C H 0.4071 0.4035 1.0211 0.038 Uiso 1 1 calc R
C12C C 0.4287(4) 0.36920(8) 1.1135(3) 0.0272(8) Uani 1 1 d DU
H12C H 0.5219 0.3615 1.0885 0.033 Uiso 1 1 calc R
C13C C 0.3599(4) 0.35556(7) 1.1897(3) 0.0233(7) Uani 1 1 d DU
H13C H 0.4050 0.3382 1.2162 0.028 Uiso 1 1 calc R
C14C C 0.2522(5) 0.35508(8) 1.3947(3) 0.0286(8) Uani 1 1 d DU
H14G H 0.2121 0.3712 1.4341 0.043 Uiso 1 1 calc R
H14H H 0.3599 0.3592 1.3788 0.043 Uiso 1 1 calc R
H14I H 0.2457 0.3362 1.4289 0.043 Uiso 1 1 calc R
C15C C -0.0271(4) 0.33722(7) 1.1381(2) 0.0206(7) Uani 1 1 d DU
O16C O 0.0803(3) 0.32127(4) 1.11893(18) 0.0214(5) Uani 1 1 d DU
O17C O -0.1079(3) 0.35239(5) 1.07547(18) 0.0223(5) Uani 1 1 d DU
H17C H -0.0668 0.3507 1.0224 0.033 Uiso 1 1 calc R
N1D N 0.0019(3) 0.34533(6) 0.9013(2) 0.0184(6) Uani 1 1 d DU
C2D C -0.0570(4) 0.34750(6) 0.8148(2) 0.0187(7) Uani 1 1 d DU
C3D C 0.0370(4) 0.34153(6) 0.7351(2) 0.0190(7) Uani 1 1 d DU
C4D C 0.1905(4) 0.33612(7) 0.7493(3) 0.0230(7) Uani 1 1 d DU
H4D H 0.2564 0.3334 0.6968 0.028 Uiso 1 1 calc R
C5D C 0.2504(4) 0.33455(7) 0.8395(2) 0.0198(7) Uani 1 1 d DU
H5D H 0.3564 0.3306 0.8504 0.024 Uiso 1 1 calc R
C6D C 0.1502(4) 0.33895(7) 0.9121(3) 0.0201(7) Uani 1 1 d DU
H6D H 0.1892 0.3373 0.9743 0.024 Uiso 1 1 calc R
N7D N -0.2106(3) 0.35422(6) 0.8068(2) 0.0216(6) Uani 1 1 d DU
C8D C -0.2744(4) 0.36721(6) 0.7248(3) 0.0208(7) Uani 1 1 d DU
C9D C -0.2087(4) 0.39248(6) 0.6847(3) 0.0243(8) Uani 1 1 d DU
H9D H -0.1203 0.4014 0.7121 0.029 Uiso 1 1 calc R
C10D C -0.2744(4) 0.40439(7) 0.6042(3) 0.0263(8) Uani 1 1 d DU
H10D H -0.2284 0.4212 0.5753 0.032 Uiso 1 1 calc R
C11D C -0.4043(4) 0.39227(7) 0.5657(3) 0.0282(8) Uani 1 1 d DU
H11D H -0.4486 0.4009 0.5112 0.034 Uiso 1 1 calc R
C12D C -0.4720(4) 0.36722(7) 0.6062(3) 0.0270(8) Uani 1 1 d DU
H12D H -0.5626 0.3588 0.5797 0.032 Uiso 1 1 calc R
C13D C -0.4065(4) 0.35486(7) 0.6843(3) 0.0238(8) Uani 1 1 d DU
H13D H -0.4514 0.3376 0.7115 0.029 Uiso 1 1 calc R
C14D C -0.3019(5) 0.35642(8) 0.8929(3) 0.0280(8) Uani 1 1 d DU
H14J H -0.3023 0.3371 0.9250 0.042 Uiso 1 1 calc R
H14K H -0.4077 0.3621 0.8770 0.042 Uiso 1 1 calc R
H14L H -0.2568 0.3715 0.9343 0.042 Uiso 1 1 calc R
C15D C -0.0233(4) 0.33728(6) 0.6383(2) 0.0192(7) Uani 1 1 d DU
O16D O -0.1290(3) 0.32065(4) 0.62047(17) 0.0221(5) Uani 1 1 d DU
O17D O 0.0582(3) 0.35197(5) 0.57566(18) 0.0242(5) Uani 1 1 d DU
H17D H 0.0156 0.3506 0.5228 0.036 Uiso 1 1 calc R
N1E N 0.4958(3) 0.47206(6) 1.0318(2) 0.0203(6) Uani 1 1 d DU
C2E C 0.5551(4) 0.47000(6) 1.1186(2) 0.0153(6) Uani 1 1 d DU
C3E C 0.4608(4) 0.47585(6) 1.1978(2) 0.0192(7) Uani 1 1 d DU
C4E C 0.3073(4) 0.48156(7) 1.1845(3) 0.0196(7) Uani 1 1 d DU
H4E H 0.2423 0.4845 1.2372 0.024 Uiso 1 1 calc R
C5E C 0.2464(4) 0.48302(7) 1.0949(3) 0.0222(7) Uani 1 1 d DU
H5E H 0.1402 0.4869 1.0845 0.027 Uiso 1 1 calc R
C6E C 0.3457(4) 0.47868(6) 1.0218(3) 0.0193(7) Uani 1 1 d DU
H6E H 0.3061 0.4805 0.9599 0.023 Uiso 1 1 calc R
N7E N 0.7079(3) 0.46319(6) 1.1251(2) 0.0196(6) Uani 1 1 d DU
C8E C 0.7738(4) 0.45022(6) 1.2072(2) 0.0191(7) Uani 1 1 d DU
C9E C 0.7086(4) 0.42521(6) 1.2471(2) 0.0212(7) Uani 1 1 d DU
H9E H 0.6204 0.4163 1.2194 0.025 Uiso 1 1 calc R
C10E C 0.7733(4) 0.41320(7) 1.3286(3) 0.0255(8) Uani 1 1 d DU
H10E H 0.7273 0.3963 1.3573 0.031 Uiso 1 1 calc R
C11E C 0.9034(4) 0.42566(7) 1.3675(3) 0.0251(7) Uani 1 1 d DU
H11E H 0.9473 0.4173 1.4227 0.030 Uiso 1 1 calc R
C12E C 0.9694(4) 0.45017(7) 1.3263(3) 0.0240(8) Uani 1 1 d DU
H12E H 1.0602 0.4586 1.3525 0.029 Uiso 1 1 calc R
C13E C 0.9038(4) 0.46247(7) 1.2470(2) 0.0201(7) Uani 1 1 d DU
H13E H 0.9489 0.4796 1.2195 0.024 Uiso 1 1 calc R
C14E C 0.7999(4) 0.46125(8) 1.0397(3) 0.0269(8) Uani 1 1 d DU
H14M H 0.7652 0.4442 1.0021 0.040 Uiso 1 1 calc R
H14N H 0.9085 0.4586 1.0565 0.040 Uiso 1 1 calc R
H14O H 0.7877 0.4796 1.0032 0.040 Uiso 1 1 calc R
C15E C 0.5240(4) 0.47981(6) 1.2938(2) 0.0175(7) Uani 1 1 d DU
O16E O 0.6297(3) 0.49600(4) 1.31324(17) 0.0193(5) Uani 1 1 d DU
O17E O 0.4403(3) 0.46526(5) 1.35795(18) 0.0231(5) Uani 1 1 d DU
H17E H 0.4719 0.4697 1.4120 0.035 Uiso 1 1 calc R
N1F N 0.5487(3) 0.47373(5) 0.5324(2) 0.0184(6) Uani 1 1 d DU
C2F C 0.4903(4) 0.47101(6) 0.6184(2) 0.0180(6) Uani 1 1 d DU
C3F C 0.5837(4) 0.47648(7) 0.6989(2) 0.0202(7) Uani 1 1 d DU
C4F C 0.7364(4) 0.48213(7) 0.6853(3) 0.0222(7) Uani 1 1 d DU
H4F H 0.8024 0.4847 0.7380 0.027 Uiso 1 1 calc R
C5F C 0.7957(4) 0.48411(7) 0.5959(2) 0.0207(7) Uani 1 1 d DU
H5F H 0.9018 0.4881 0.5859 0.025 Uiso 1 1 calc R
C6F C 0.6980(4) 0.48024(7) 0.5229(3) 0.0216(7) Uani 1 1 d DU
H6F H 0.7379 0.4823 0.4612 0.026 Uiso 1 1 calc R
N7F N 0.3362(3) 0.46442(6) 0.6239(2) 0.0202(6) Uani 1 1 d DU
C8F C 0.2710(4) 0.45032(7) 0.7045(3) 0.0211(7) Uani 1 1 d DU
C9F C 0.1360(4) 0.46173(7) 0.7427(2) 0.0208(7) Uani 1 1 d DU
H9F H 0.0906 0.4791 0.7164 0.025 Uiso 1 1 calc R
C10F C 0.0676(4) 0.44802(7) 0.8188(3) 0.0254(8) Uani 1 1 d DU
H10F H -0.0253 0.4557 0.8441 0.030 Uiso 1 1 calc R
C11F C 0.1351(4) 0.42291(7) 0.8584(3) 0.0271(8) Uani 1 1 d DU
H11F H 0.0881 0.4132 0.9103 0.033 Uiso 1 1 calc R
C12F C 0.2709(4) 0.41218(7) 0.8217(3) 0.0297(8) Uani 1 1 d DU
H12F H 0.3189 0.3954 0.8499 0.036 Uiso 1 1 calc R
C13F C 0.3382(4) 0.42550(6) 0.7445(3) 0.0254(8) Uani 1 1 d DU
H13F H 0.4305 0.4176 0.7190 0.030 Uiso 1 1 calc R
C14F C 0.2429(4) 0.46276(8) 0.5390(3) 0.0277(8) Uani 1 1 d DU
H14P H 0.2521 0.4814 0.5040 0.042 Uiso 1 1 calc R
H14Q H 0.1350 0.4595 0.5561 0.042 Uiso 1 1 calc R
H14R H 0.2789 0.4462 0.4999 0.042 Uiso 1 1 calc R
C15F C 0.5213(4) 0.47967(7) 0.7952(2) 0.0195(7) Uani 1 1 d DU
O16F O 0.4126(3) 0.49559(4) 0.81353(17) 0.0210(5) Uani 1 1 d DU
O17F O 0.6038(3) 0.46495(5) 0.85742(17) 0.0240(5) Uani 1 1 d DU
H17F H 0.5706 0.4686 0.9116 0.036 Uiso 1 1 calc R
N1G N 1.0292(3) 0.54903(6) 1.1476(2) 0.0182(6) Uani 1 1 d DU
C2G C 0.9804(4) 0.54752(6) 1.0583(2) 0.0165(6) Uani 1 1 d DU
C3G C 1.0877(4) 0.54827(6) 0.9818(2) 0.0166(6) Uani 1 1 d DU
C4G C 1.2373(4) 0.55564(6) 1.0027(3) 0.0217(7) Uani 1 1 d DU
H4G H 1.3097 0.5579 0.9533 0.026 Uiso 1 1 calc R
C5G C 1.2845(4) 0.55982(7) 1.0952(2) 0.0215(7) Uani 1 1 d DU
H5G H 1.3862 0.5661 1.1099 0.026 Uiso 1 1 calc R
C6G C 1.1777(4) 0.55449(6) 1.1648(3) 0.0201(7) Uani 1 1 d DU
H6G H 1.2116 0.5547 1.2283 0.024 Uiso 1 1 calc R
N7G N 0.8251(3) 0.54492(6) 1.04308(19) 0.0163(5) Uani 1 1 d DU
C8G C 0.7559(4) 0.55915(6) 0.9646(2) 0.0155(6) Uani 1 1 d DU
C9G C 0.8042(4) 0.58696(6) 0.9349(3) 0.0216(7) Uani 1 1 d DU
H9G H 0.8855 0.5968 0.9669 0.026 Uiso 1 1 calc R
C10G C 0.7337(4) 0.60038(6) 0.8586(3) 0.0220(7) Uani 1 1 d DU
H10G H 0.7677 0.6194 0.8380 0.026 Uiso 1 1 calc R
C11G C 0.6144(4) 0.58634(7) 0.8120(3) 0.0226(7) Uani 1 1 d DU
H11G H 0.5680 0.5955 0.7588 0.027 Uiso 1 1 calc R
C12G C 0.5628(4) 0.55908(7) 0.8430(2) 0.0190(7) Uani 1 1 d DU
H12G H 0.4774 0.5499 0.8131 0.023 Uiso 1 1 calc R
C13G C 0.6351(4) 0.54509(6) 0.9176(2) 0.0182(7) Uani 1 1 d DU
H13G H 0.6023 0.5259 0.9368 0.022 Uiso 1 1 calc R
C14G C 0.7246(4) 0.54111(7) 1.1251(2) 0.0206(7) Uani 1 1 d DU
H14S H 0.7644 0.5250 1.1646 0.031 Uiso 1 1 calc R
H14T H 0.6203 0.5362 1.1040 0.031 Uiso 1 1 calc R
H14U H 0.7222 0.5596 1.1614 0.031 Uiso 1 1 calc R
C15G C 1.0479(4) 0.53940(6) 0.8849(2) 0.0178(6) Uani 1 1 d DU
O16G O 0.9607(3) 0.51948(4) 0.86508(18) 0.0213(5) Uani 1 1 d DU
O17G O 1.1267(3) 0.55506(5) 0.82197(17) 0.0209(5) Uani 1 1 d DU
H17G H 1.1009 0.5497 0.7676 0.031 Uiso 1 1 calc R
N1H N 1.0173(3) 0.54968(5) 0.6464(2) 0.0171(6) Uani 1 1 d DU
C2H C 1.0667(4) 0.54786(6) 0.5579(2) 0.0156(6) Uani 1 1 d DU
C3H C 0.9589(4) 0.54893(6) 0.4823(2) 0.0155(6) Uani 1 1 d DU
C4H C 0.8086(4) 0.55639(6) 0.5014(2) 0.0186(7) Uani 1 1 d DU
H4H H 0.7369 0.5587 0.4515 0.022 Uiso 1 1 calc R
C5H C 0.7615(4) 0.56056(7) 0.5944(2) 0.0203(7) Uani 1 1 d DU
H5H H 0.6600 0.5669 0.6089 0.024 Uiso 1 1 calc R
C6H C 0.8681(4) 0.55511(7) 0.6640(3) 0.0196(7) Uani 1 1 d DU
H6H H 0.8345 0.5552 0.7275 0.023 Uiso 1 1 calc R
N7H N 1.2210(3) 0.54578(6) 0.54409(19) 0.0173(5) Uani 1 1 d DU
C8H C 1.2897(4) 0.55985(6) 0.4642(2) 0.0156(6) Uani 1 1 d DU
C9H C 1.2418(4) 0.58769(6) 0.4343(2) 0.0196(7) Uani 1 1 d DU
H9H H 1.1617 0.5977 0.4669 0.024 Uiso 1 1 calc R
C10H C 1.3098(4) 0.60094(6) 0.3578(3) 0.0206(7) Uani 1 1 d DU
H10H H 1.2745 0.6198 0.3367 0.025 Uiso 1 1 calc R
C11H C 1.4302(4) 0.58683(7) 0.3111(3) 0.0219(7) Uani 1 1 d DU
H11H H 1.4773 0.5959 0.2581 0.026 Uiso 1 1 calc R
C12H C 1.4799(4) 0.55957(7) 0.3428(3) 0.0207(7) Uani 1 1 d DU
H12H H 1.5636 0.5500 0.3123 0.025 Uiso 1 1 calc R
C13H C 1.4106(4) 0.54587(7) 0.4179(2) 0.0192(7) Uani 1 1 d DU
H13H H 1.4453 0.5269 0.4383 0.023 Uiso 1 1 calc R
C14H C 1.3207(4) 0.54217(7) 0.6269(2) 0.0200(7) Uani 1 1 d DU
H14V H 1.3186 0.5604 0.6645 0.030 Uiso 1 1 calc R
H14W H 1.4264 0.5382 0.6065 0.030 Uiso 1 1 calc R
H14$ H 1.2836 0.5255 0.6649 0.030 Uiso 1 1 calc R
C15H C 0.9973(4) 0.53975(6) 0.3850(2) 0.0188(7) Uani 1 1 d DU
O16H O 1.0854(3) 0.51982(4) 0.36556(17) 0.0195(5) Uani 1 1 d DU
O17H O 0.9184(3) 0.55518(5) 0.32211(18) 0.0201(5) Uani 1 1 d DU
H17H H 0.9457 0.5501 0.2679 0.030 Uiso 1 1 calc R
N1I N 1.5278(3) 0.66260(6) 0.8967(2) 0.0222(6) Uani 1 1 d DU
C2I C 1.4827(4) 0.65531(6) 0.8095(2) 0.0192(6) Uani 1 1 d DU
C3I C 1.5767(4) 0.66170(6) 0.7308(2) 0.0209(7) Uani 1 1 d DU
C4I C 1.7082(4) 0.67820(7) 0.7464(3) 0.0274(8) Uani 1 1 d DU
H4I H 1.7713 0.6838 0.6950 0.033 Uiso 1 1 calc R
C5I C 1.7485(5) 0.68653(8) 0.8363(3) 0.0352(9) Uani 1 1 d DU
H5I H 1.8368 0.6985 0.8474 0.042 Uiso 1 1 calc R
C6I C 1.6593(4) 0.67725(7) 0.9085(3) 0.0284(8) Uani 1 1 d DU
H6I H 1.6924 0.6814 0.9707 0.034 Uiso 1 1 calc R
N7I N 1.3427(3) 0.64114(5) 0.8022(2) 0.0198(6) Uani 1 1 d DU
C8I C 1.2357(4) 0.64789(6) 0.7301(3) 0.0228(7) Uani 1 1 d DU
C9I C 1.2300(4) 0.67624(6) 0.6909(2) 0.0223(7) Uani 1 1 d DU
H9I H 1.2988 0.6912 0.7124 0.027 Uiso 1 1 calc R
C10I C 1.1255(4) 0.68280(7) 0.6212(3) 0.0259(7) Uani 1 1 d DU
H10I H 1.1233 0.7022 0.5948 0.031 Uiso 1 1 calc R
C11I C 1.0239(4) 0.66148(8) 0.5892(3) 0.0290(8) Uani 1 1 d DU
H11I H 0.9520 0.6661 0.5409 0.035 Uiso 1 1 calc R
C12I C 1.0282(4) 0.63345(7) 0.6282(3) 0.0314(8) Uani 1 1 d DU
H12I H 0.9577 0.6187 0.6073 0.038 Uiso 1 1 calc R
C13I C 1.1340(4) 0.62649(7) 0.6975(3) 0.0281(8) Uani 1 1 d DU
H13I H 1.1369 0.6069 0.7229 0.034 Uiso 1 1 calc R
C14I C 1.2851(4) 0.62572(7) 0.8847(3) 0.0246(7) Uani 1 1 d DU
H14$ H 1.3717 0.6173 0.9200 0.037 Uiso 1 1 calc R
H14 H 1.2155 0.6097 0.8651 0.037 Uiso 1 1 calc R
H14P H 1.2291 0.6398 0.9246 0.037 Uiso 1 1 calc R
C15I C 1.5490(4) 0.64917(7) 0.6367(2) 0.0214(7) Uani 1 1 d DU
O16I O 1.4879(3) 0.62579(4) 0.62029(18) 0.0241(5) Uani 1 1 d DU
O17I O 1.6111(3) 0.66640(5) 0.57116(19) 0.0302(6) Uani 1 1 d DU
H17I H 1.5791 0.6611 0.5180 0.045 Uiso 1 1 calc R
N1J N 1.5208(3) 0.66264(6) 0.3961(2) 0.0225(6) Uani 1 1 d DU
C2J C 1.5638(4) 0.65542(6) 0.3092(2) 0.0189(6) Uani 1 1 d DU
C3J C 1.4711(4) 0.66212(6) 0.2320(2) 0.0193(6) Uani 1 1 d DU
C4J C 1.3392(4) 0.67888(7) 0.2463(3) 0.0286(8) Uani 1 1 d DU
H4J H 1.2772 0.6846 0.1943 0.034 Uiso 1 1 calc R
C5J C 1.2981(5) 0.68721(8) 0.3357(3) 0.0362(9) Uani 1 1 d DU
H5J H 1.2102 0.6993 0.3468 0.043 Uiso 1 1 calc R
C6J C 1.3887(4) 0.67747(8) 0.4082(3) 0.0309(8) Uani 1 1 d DU
H6J H 1.3560 0.6815 0.4706 0.037 Uiso 1 1 calc R
N7J N 1.7050(3) 0.64116(5) 0.3015(2) 0.0213(6) Uani 1 1 d DU
C8J C 1.8090(4) 0.64796(6) 0.2290(2) 0.0196(6) Uani 1 1 d DU
C9J C 1.8169(4) 0.67638(6) 0.1918(2) 0.0218(7) Uani 1 1 d DU
H9J H 1.7505 0.6915 0.2146 0.026 Uiso 1 1 calc R
C10J C 1.9222(4) 0.68283(7) 0.1209(2) 0.0235(7) Uani 1 1 d DU
H10J H 1.9255 0.7022 0.0942 0.028 Uiso 1 1 calc R
C11J C 2.0200(4) 0.66146(7) 0.0902(3) 0.0296(8) Uani 1 1 d DU
H11J H 2.0919 0.6660 0.0421 0.036 Uiso 1 1 calc R
C12J C 2.0163(4) 0.63334(7) 0.1278(3) 0.0289(8) Uani 1 1 d DU
H12J H 2.0858 0.6186 0.1059 0.035 Uiso 1 1 calc R
C13J C 1.9120(4) 0.62647(7) 0.1974(3) 0.0244(7) Uani 1 1 d DU
H13J H 1.9105 0.6071 0.2238 0.029 Uiso 1 1 calc R
C14J C 1.7641(4) 0.62555(7) 0.3842(2) 0.0271(8) Uani 1 1 d DU
H14$ H 1.8214 0.6395 0.4238 0.041 Uiso 1 1 calc R
H14 H 1.8325 0.6094 0.3642 0.041 Uiso 1 1 calc R
H14P H 1.6779 0.6172 0.4199 0.041 Uiso 1 1 calc R
C15J C 1.4971(4) 0.64932(6) 0.1361(2) 0.0200(7) Uani 1 1 d DU
O16J O 1.5580(3) 0.62600(4) 0.12051(18) 0.0257(5) Uani 1 1 d DU
O17J O 1.4370(3) 0.66670(5) 0.07074(18) 0.0269(5) Uani 1 1 d DU
H17J H 1.4725 0.6619 0.0180 0.040 Uiso 1 1 calc R

loop_
_atom_site_aniso_label
_atom_site_aniso_U_11
_atom_site_aniso_U_22
_atom_site_aniso_U_33
_atom_site_aniso_U_23
_atom_site_aniso_U_13
_atom_site_aniso_U_12
N1A 0.0188(17) 0.0271(13) 0.0158(17) 0.0006(11) 0.0000(13) -0.0010(10)
C2A 0.0156(18) 0.0205(14) 0.0152(19) -0.0008(12) -0.0036(15) -0.0014(11)
C3A 0.0196(19) 0.0242(15) 0.0085(18) -0.0025(12) -0.0023(15) -0.0010(12)
C4A 0.0193(19) 0.0264(15) 0.0129(18) -0.0027(12) -0.0024(15) -0.0011(12)
C5A 0.022(2) 0.0299(16) 0.024(2) 0.0017(14) -0.0031(17) -0.0035(13)
C6A 0.0189(19) 0.0311(16) 0.016(2) 0.0013(13) 0.0004(16) -0.0032(13)
N7A 0.0163(15) 0.0245(12) 0.0152(16) -0.0022(10) -0.0010(13) -0.0010(10)
C8A 0.0212(19) 0.0210(14) 0.0146(19) -0.0041(12) -0.0027(15) 0.0037(12)
C9A 0.020(2) 0.0247(15) 0.022(2) 0.0019(13) 0.0003(16) 0.0012(12)
C10A 0.028(2) 0.0230(15) 0.017(2) -0.0083(13) -0.0016(16) 0.0013(13)
C11A 0.021(2) 0.0309(16) 0.018(2) -0.0020(13) -0.0031(16) 0.0077(13)
C12A 0.024(2) 0.0290(16) 0.021(2) 0.0036(13) -0.0024(17) 0.0018(13)
C13A 0.022(2) 0.0237(15) 0.016(2) -0.0002(12) -0.0032(15) -0.0017(12)
C14A 0.027(2) 0.0300(16) 0.0150(19) -0.0036(13) -0.0066(16) -0.0029(13)
C15A 0.0154(18) 0.0229(15) 0.0150(19) -0.0015(12) -0.0058(15) 0.0019(12)
O16A 0.0228(14) 0.0270(10) 0.0157(14) 0.0022(9) -0.0028(11) -0.0001(9)
O17A 0.0226(14) 0.0364(12) 0.0075(13) 0.0010(9) -0.0054(11) -0.0021(9)
N1B 0.0168(15) 0.0292(13) 0.0112(15) -0.0002(10) -0.0008(12) -0.0040(10)
C2B 0.0186(16) 0.0190(14) 0.0151(17) 0.0004(11) -0.0006(13) -0.0007(11)
C3B 0.0167(17) 0.0240(15) 0.0152(16) -0.0015(12) -0.0025(14) -0.0012(12)
C4B 0.0193(18) 0.0320(16) 0.0147(18) -0.0009(13) 0.0003(15) 0.0004(13)
C5B 0.0129(17) 0.0367(16) 0.0187(19) 0.0006(14) -0.0015(14) -0.0014(12)
C6B 0.0236(19) 0.0354(17) 0.0111(18) -0.0007(13) -0.0010(14) -0.0012(13)
N7B 0.0117(14) 0.0275(12) 0.0153(16) 0.0015(10) -0.0022(12) -0.0011(10)
C8B 0.0105(17) 0.0266(15) 0.0189(19) -0.0001(12) -0.0026(14) 0.0037(11)
C9B 0.0133(18) 0.0240(14) 0.0208(19) -0.0053(12) -0.0019(14) 0.0000(11)
C10B 0.0181(19) 0.0235(15) 0.028(2) 0.0048(13) 0.0010(16) 0.0017(12)
C11B 0.0141(18) 0.0338(15) 0.022(2) -0.0026(14) -0.0013(15) 0.0104(12)
C12B 0.0078(17) 0.0344(16) 0.026(2) -0.0010(14) -0.0059(15) 0.0038(12)
C13B 0.0148(17) 0.0290(15) 0.0088(17) -0.0021(12) 0.0008(13) -0.0042(12)
C14B 0.0146(18) 0.0355(17) 0.0159(18) 0.0010(13) -0.0015(14) -0.0017(12)
C15B 0.0200(19) 0.0254(16) 0.0139(17) 0.0018(12) 0.0016(14) 0.0006(12)
O16B 0.0249(15) 0.0293(11) 0.0142(14) -0.0028(9) -0.0013(11) -0.0059(9)
O17B 0.0170(14) 0.0389(12) 0.0117(13) 0.0004(10) 0.0004(11) -0.0032(9)
N1C 0.0191(15) 0.0229(13) 0.0126(15) 0.0000(10) 0.0008(12) 0.0026(10)
C2C 0.0235(17) 0.0191(14) 0.0111(16) -0.0009(11) -0.0032(13) 0.0046(11)
C3C 0.0185(17) 0.0276(16) 0.0136(16) 0.0007(12) -0.0022(14) 0.0038(12)
C4C 0.0267(19) 0.0278(15) 0.0186(18) 0.0008(13) -0.0071(15) 0.0031(13)
C5C 0.024(2) 0.0340(16) 0.0131(18) 0.0034(13) -0.0009(15) 0.0012(13)
C6C 0.0217(18) 0.0268(15) 0.0160(19) 0.0020(13) 0.0013(14) 0.0072(12)
N7C 0.0232(16) 0.0361(14) 0.0023(14) 0.0039(10) -0.0015(12) -0.0013(11)
C8C 0.0254(19) 0.0309(15) 0.0099(17) -0.0021(12) 0.0011(14) -0.0037(13)
C9C 0.035(2) 0.0247(14) 0.018(2) -0.0004(12) 0.0023(16) -0.0042(13)
C10C 0.039(2) 0.0270(16) 0.022(2) 0.0031(13) -0.0008(18) -0.0015(14)
C11C 0.036(2) 0.0369(17) 0.023(2) 0.0048(14) 0.0036(18) -0.0084(15)
C12C 0.0186(19) 0.0472(18) 0.0159(19) -0.0024(14) -0.0006(16) -0.0051(14)
C13C 0.0191(19) 0.0354(16) 0.0154(19) 0.0017(13) -0.0048(15) -0.0020(13)
C14C 0.024(2) 0.0468(19) 0.015(2) 0.0005(15) -0.0081(17) 0.0000(15)
C15C 0.0221(19) 0.0269(15) 0.0127(17) -0.0008(12) -0.0016(14) -0.0004(12)
O16C 0.0201(13) 0.0279(11) 0.0161(13) -0.0024(9) -0.0028(11) 0.0025(9)
O17C 0.0186(14) 0.0372(12) 0.0110(13) 0.0017(10) 0.0007(11) 0.0045(9)
N1D 0.0171(15) 0.0260(13) 0.0120(15) -0.0020(10) -0.0012(12) -0.0022(10)
C2D 0.0236(18) 0.0235(14) 0.0090(16) -0.0001(12) -0.0029(13) -0.0003(12)
C3D 0.0205(17) 0.0225(14) 0.0139(16) 0.0008(12) 0.0014(13) -0.0040(12)
C4D 0.0254(19) 0.0253(15) 0.0184(18) 0.0001(13) 0.0014(15) -0.0016(13)
C5D 0.0139(18) 0.0308(15) 0.0146(18) 0.0016(13) 0.0016(14) -0.0024(12)
C6D 0.0129(17) 0.0298(15) 0.0175(19) 0.0008(13) -0.0020(14) 0.0006(12)
N7D 0.0222(16) 0.0333(14) 0.0095(15) -0.0014(11) 0.0005(12) 0.0007(11)
C8D 0.0183(18) 0.0264(15) 0.0178(18) -0.0004(12) -0.0005(14) 0.0033(12)
C9D 0.034(2) 0.0238(14) 0.0156(19) -0.0037(12) 0.0010(16) -0.0015(13)
C10D 0.031(2) 0.0232(15) 0.025(2) 0.0054(13) 0.0044(17) 0.0044(13)
C11D 0.035(2) 0.0320(16) 0.018(2) 0.0013(13) 0.0000(17) 0.0105(13)
C12D 0.027(2) 0.0309(16) 0.023(2) -0.0010(13) -0.0025(16) 0.0018(13)
C13D 0.026(2) 0.0250(15) 0.020(2) -0.0003(13) -0.0015(16) 0.0014(12)
C14D 0.027(2) 0.0438(18) 0.0131(19) 0.0006(15) 0.0028(16) 0.0008(15)
C15D 0.0236(19) 0.0201(14) 0.0140(17) 0.0014(12) -0.0001(15) 0.0020(12)
O16D 0.0227(14) 0.0277(11) 0.0159(13) -0.0010(9) 0.0004(11) -0.0016(9)
O17D 0.0252(15) 0.0321(12) 0.0152(14) 0.0003(10) 0.0028(11) -0.0057(9)
N1E 0.0212(15) 0.0254(13) 0.0142(15) 0.0023(10) -0.0032(12) -0.0038(10)
C2E 0.0119(15) 0.0225(14) 0.0115(16) -0.0009(11) 0.0010(12) -0.0011(11)
C3E 0.0221(18) 0.0221(14) 0.0134(16) 0.0006(12) 0.0015(14) -0.0017(11)
C4E 0.0086(16) 0.0300(15) 0.0203(18) 0.0029(13) 0.0077(14) -0.0032(12)
C5E 0.0150(18) 0.0296(15) 0.0219(19) 0.0015(14) 0.0035(14) -0.0015(12)
C6E 0.0165(17) 0.0259(15) 0.0154(18) 0.0014(12) -0.0045(14) -0.0026(12)
N7E 0.0191(15) 0.0338(14) 0.0059(15) -0.0002(10) 0.0013(12) 0.0026(11)
C8E 0.0226(19) 0.0253(14) 0.0093(17) -0.0040(11) 0.0002(14) 0.0036(12)
C9E 0.0208(19) 0.0254(14) 0.0173(19) -0.0027(12) 0.0015(15) 0.0001(12)
C10E 0.033(2) 0.0269(16) 0.017(2) 0.0049(13) 0.0030(16) 0.0041(13)
C11E 0.028(2) 0.0351(16) 0.0117(18) 0.0030(13) -0.0019(15) 0.0103(13)
C12E 0.019(2) 0.0348(17) 0.018(2) -0.0036(13) -0.0047(16) 0.0063(12)
C13E 0.0236(19) 0.0258(15) 0.0110(18) -0.0008(12) 0.0000(15) 0.0027(12)
C14E 0.019(2) 0.051(2) 0.0108(18) -0.0031(15) 0.0044(15) -0.0012(15)
C15E 0.0182(18) 0.0238(15) 0.0107(17) 0.0025(12) 0.0016(14) 0.0005(12)
O16E 0.0158(12) 0.0281(10) 0.0140(13) -0.0027(9) 0.0004(10) -0.0008(8)
O17E 0.0255(14) 0.0354(12) 0.0082(13) 0.0005(10) 0.0017(11) -0.0057(10)
N1F 0.0156(15) 0.0263(13) 0.0132(15) -0.0001(10) -0.0005(12) 0.0013(10)
C2F 0.0220(17) 0.0246(14) 0.0073(16) 0.0006(11) -0.0015(13) 0.0020(12)
C3F 0.0237(18) 0.0263(15) 0.0106(16) 0.0000(12) -0.0019(14) 0.0009(12)
C4F 0.0265(19) 0.0230(14) 0.0170(18) 0.0000(13) -0.0067(15) 0.0002(12)
C5F 0.0116(17) 0.0309(16) 0.0196(19) 0.0023(13) -0.0005(14) -0.0015(12)
C6F 0.0238(18) 0.0267(15) 0.0141(18) 0.0029(13) 0.0047(14) 0.0009(13)
N7F 0.0125(14) 0.0322(13) 0.0160(16) 0.0022(11) 0.0027(12) -0.0021(10)
C8F 0.0192(19) 0.0302(15) 0.0139(18) -0.0008(12) -0.0021(15) -0.0015(12)
C9F 0.0156(18) 0.0360(16) 0.0107(18) 0.0006(13) -0.0019(14) -0.0024(12)
C10F 0.020(2) 0.0404(17) 0.016(2) 0.0002(14) 0.0036(16) -0.0049(13)
C11F 0.032(2) 0.0362(17) 0.013(2) 0.0003(13) 0.0044(16) -0.0101(14)
C12F 0.033(2) 0.0234(15) 0.032(2) 0.0034(14) -0.0015(18) -0.0023(13)
C13F 0.035(2) 0.0239(15) 0.0171(19) -0.0021(12) 0.0028(16) 0.0052(13)
C14F 0.020(2) 0.0448(19) 0.018(2) 0.0019(15) -0.0034(16) -0.0035(14)
C15F 0.0233(19) 0.0241(15) 0.0111(17) 0.0012(12) -0.0064(14) -0.0027(12)
O16F 0.0226(14) 0.0294(11) 0.0110(13) -0.0020(9) -0.0005(11) 0.0011(9)
O17F 0.0268(15) 0.0383(12) 0.0068(12) 0.0029(10) -0.0048(11) 0.0040(10)
N1G 0.0160(15) 0.0288(13) 0.0098(15) 0.0003(10) -0.0036(12) -0.0011(10)
C2G 0.0217(16) 0.0186(13) 0.0093(16) 0.0010(11) -0.0008(13) -0.0002(12)
C3G 0.0140(17) 0.0207(14) 0.0153(16) 0.0012(12) -0.0007(13) -0.0029(11)
C4G 0.0196(18) 0.0255(15) 0.0199(18) 0.0019(13) -0.0001(15) 0.0011(12)
C5G 0.0171(18) 0.0358(16) 0.0116(18) -0.0004(13) -0.0021(14) -0.0020(13)
C6G 0.0173(17) 0.0274(15) 0.0156(18) 0.0024(13) -0.0007(14) 0.0001(12)
N7G 0.0122(14) 0.0331(13) 0.0036(14) 0.0029(10) -0.0002(11) -0.0044(11)
C8G 0.0173(18) 0.0266(14) 0.0026(16) -0.0018(11) -0.0020(13) 0.0025(12)
C9G 0.023(2) 0.0208(14) 0.021(2) -0.0019(12) -0.0032(16) 0.0016(12)
C10G 0.0215(19) 0.0278(15) 0.0168(19) 0.0004(12) 0.0041(15) 0.0062(12)
C11G 0.0228(19) 0.0332(16) 0.0117(19) 0.0006(13) -0.0059(15) 0.0064(13)
C12G 0.0176(18) 0.0341(15) 0.0052(17) -0.0036(12) -0.0009(14) 0.0014(12)
C13G 0.0150(18) 0.0270(15) 0.0125(18) 0.0002(12) -0.0021(14) -0.0011(12)
C14G 0.0157(18) 0.0350(17) 0.0110(17) -0.0002(13) 0.0012(14) -0.0041(12)
C15G 0.0112(17) 0.0231(15) 0.0192(17) 0.0018(12) 0.0025(14) 0.0030(11)
O16G 0.0195(13) 0.0262(11) 0.0182(14) -0.0019(9) -0.0003(11) -0.0025(9)
O17G 0.0223(14) 0.0312(11) 0.0093(13) 0.0007(9) -0.0017(11) -0.0036(9)
N1H 0.0148(15) 0.0238(12) 0.0127(15) 0.0005(10) -0.0008(12) -0.0018(10)
C2H 0.0142(15) 0.0237(14) 0.0087(16) 0.0014(12) -0.0033(12) -0.0009(12)
C3H 0.0142(16) 0.0199(13) 0.0123(16) -0.0008(11) -0.0003(13) -0.0009(11)
C4H 0.0134(17) 0.0259(15) 0.0166(17) 0.0015(12) -0.0039(14) -0.0034(11)
C5H 0.0161(18) 0.0310(15) 0.0138(18) 0.0017(13) -0.0009(14) 0.0007(12)
C6H 0.0118(17) 0.0313(15) 0.0156(19) -0.0011(13) -0.0009(14) -0.0006(12)
N7H 0.0154(14) 0.0302(13) 0.0063(15) 0.0012(10) -0.0029(11) 0.0002(10)
C8H 0.0122(17) 0.0246(14) 0.0100(17) 0.0001(11) -0.0009(13) -0.0031(11)
C9H 0.0190(19) 0.0249(14) 0.0150(18) -0.0020(12) 0.0023(15) -0.0037(12)
C10H 0.0154(18) 0.0230(14) 0.023(2) 0.0015(12) 0.0028(15) -0.0024(11)
C11H 0.0139(18) 0.0316(15) 0.020(2) 0.0010(13) 0.0008(15) -0.0086(12)
C12H 0.0084(17) 0.0315(15) 0.022(2) -0.0013(13) -0.0030(14) -0.0018(11)
C13H 0.0137(17) 0.0279(15) 0.0161(18) 0.0015(12) -0.0005(13) 0.0016(12)
C14H 0.0072(17) 0.0360(16) 0.0167(19) 0.0022(13) -0.0025(14) 0.0021(12)
C15H 0.0226(19) 0.0228(15) 0.0109(16) 0.0005(11) -0.0048(14) -0.0026(11)
O16H 0.0172(13) 0.0274(11) 0.0139(13) -0.0011(9) -0.0016(11) 0.0030(8)
O17H 0.0157(13) 0.0320(11) 0.0127(13) 0.0015(9) -0.0013(11) 0.0034(9)
N1I 0.0247(16) 0.0284(13) 0.0134(15) -0.0027(10) -0.0031(12) -0.0025(10)
C2I 0.0199(17) 0.0229(14) 0.0148(16) 0.0003(11) -0.0015(13) 0.0014(11)
C3I 0.0195(18) 0.0242(14) 0.0190(16) 0.0015(12) -0.0008(14) 0.0010(11)
C4I 0.0194(19) 0.0415(18) 0.0213(19) 0.0014(14) -0.0001(16) -0.0061(13)
C5I 0.031(2) 0.053(2) 0.022(2) -0.0028(16) 0.0003(17) -0.0172(17)
C6I 0.027(2) 0.0461(18) 0.0123(18) -0.0040(14) -0.0051(15) -0.0048(14)
N7I 0.0181(15) 0.0258(12) 0.0154(15) 0.0028(10) -0.0008(12) -0.0023(10)
C8I 0.0173(17) 0.0307(15) 0.0206(19) -0.0029(13) -0.0033(14) 0.0032(12)
C9I 0.0256(19) 0.0274(14) 0.0139(18) -0.0017(12) -0.0017(15) -0.0009(12)
C10I 0.023(2) 0.0350(15) 0.0197(19) -0.0005(13) 0.0002(15) 0.0026(12)
C11I 0.023(2) 0.0426(18) 0.022(2) -0.0038(14) -0.0061(16) 0.0037(14)
C12I 0.025(2) 0.0341(16) 0.035(2) -0.0066(15) -0.0026(17) -0.0012(13)
C13I 0.0210(19) 0.0277(15) 0.036(2) -0.0018(14) -0.0030(16) -0.0039(12)
C14I 0.0240(19) 0.0307(15) 0.0190(19) 0.0044(13) 0.0059(16) -0.0031(13)
C15I 0.0171(18) 0.0285(15) 0.0184(18) 0.0036(12) -0.0024(15) 0.0028(12)
O16I 0.0280(14) 0.0253(10) 0.0190(13) -0.0015(9) -0.0003(11) -0.0040(9)
O17I 0.0397(17) 0.0323(11) 0.0184(14) 0.0049(10) -0.0018(13) -0.0129(10)
N1J 0.0213(16) 0.0319(13) 0.0144(15) 0.0010(10) -0.0012(12) -0.0025(10)
C2J 0.0194(17) 0.0202(13) 0.0172(16) 0.0025(11) 0.0028(13) -0.0023(11)
C3J 0.0145(17) 0.0268(15) 0.0167(16) 0.0010(12) 0.0019(13) 0.0014(11)
C4J 0.024(2) 0.0379(18) 0.0242(19) -0.0031(14) -0.0009(16) 0.0070(13)
C5J 0.032(2) 0.050(2) 0.026(2) -0.0077(16) -0.0004(18) 0.0125(16)
C6J 0.023(2) 0.0496(19) 0.020(2) -0.0052(15) 0.0029(16) 0.0047(15)
N7J 0.0175(15) 0.0301(12) 0.0164(15) 0.0032(10) -0.0002(12) 0.0015(10)
C8J 0.0102(16) 0.0319(15) 0.0166(18) -0.0025(12) 0.0003(13) -0.0020(11)
C9J 0.0200(18) 0.0282(14) 0.0172(19) -0.0053(12) -0.0001(14) 0.0006(12)
C10J 0.0227(19) 0.0298(15) 0.0180(19) 0.0007(13) 0.0017(15) -0.0039(12)
C11J 0.025(2) 0.0374(17) 0.026(2) -0.0047(14) 0.0065(17) -0.0034(14)
C12J 0.018(2) 0.0383(17) 0.031(2) -0.0058(15) 0.0042(16) 0.0044(13)
C13J 0.0219(19) 0.0273(14) 0.024(2) -0.0025(13) -0.0012(15) 0.0043(12)
C14J 0.036(2) 0.0290(15) 0.0163(19) 0.0014(12) -0.0071(17) 0.0033(13)
C15J 0.0175(18) 0.0255(15) 0.0169(17) 0.0013(12) -0.0017(14) -0.0048(12)
O16J 0.0304(14) 0.0257(11) 0.0210(14) -0.0007(9) 0.0004(12) 0.0049(9)
O17J 0.0325(15) 0.0373(12) 0.0108(13) 0.0023(9) -0.0010(12) 0.0102(10)

loop_
_atom_type_symbol
_atom_type_description
_atom_type_scat_dispersion_real
_atom_type_scat_dispersion_imag
_atom_type_scat_source
C C 0.0181 0.0091 'International Tables Vol C Tables 4.2.6.8 and 6.1.1.4'
H H 0.0000 0.0000 'International Tables Vol C Tables 4.2.6.8 and 6.1.1.4'
N N 0.0311 0.0180 'International Tables Vol C Tables 4.2.6.8 and 6.1.1.4'
O O 0.0492 0.0322 'International Tables Vol C Tables 4.2.6.8 and 6.1.1.4'

loop_
_geom_angle_atom_site_label_1
_geom_angle_atom_site_label_2
_geom_angle_atom_site_label_3
_geom_angle
C2A N1A C6A 118.9(3)
N1A C2A N7A 117.0(3)
N1A C2A C3A 121.2(3)
N7A C2A C3A 121.8(3)
C4A C3A C2A 117.2(3)
C4A C3A C15A 119.2(3)
C2A C3A C15A 123.3(3)
C3A C4A C5A 121.8(3)
C3A C4A H4A 119.1
C5A C4A H4A 119.1
C6A C5A C4A 116.5(3)
C6A C5A H5A 121.8
C4A C5A H5A 121.8
N1A C6A C5A 123.8(3)
N1A C6A H6A 118.1
C5A C6A H6A 118.1
C2A N7A C8A 120.3(3)
C2A N7A C14A 118.1(3)
C8A N7A C14A 115.0(3)
C13A C8A C9A 120.4(3)
C13A C8A N7A 120.1(3)
C9A C8A N7A 119.5(3)
C8A C9A C10A 117.8(3)
C8A C9A H9A 121.1
C10A C9A H9A 121.1
C11A C10A C9A 121.7(3)
C11A C10A H10A 119.1
C9A C10A H10A 119.1
C10A C11A C12A 119.6(3)
C10A C11A H11A 120.2
C12A C11A H11A 120.2
C13A C12A C11A 119.5(3)
C13A C12A H12A 120.2
C11A C12A H12A 120.2
C12A C13A C8A 120.8(3)
C12A C13A H13A 119.6
C8A C13A H13A 119.6
N7A C14A H14A 109.5
N7A C14A H14B 109.5
H14A C14A H14B 109.5
N7A C14A H14C 109.5
H14A C14A H14C 109.5
H14B C14A H14C 109.5
O16A C15A O17A 123.2(3)
O16A C15A C3A 125.0(3)
O17A C15A C3A 111.8(3)
C15A O17A H17A 109.5
C2B N1B C6B 118.9(3)
N1B C2B N7B 115.9(3)
N1B C2B C3B 121.1(3)
N7B C2B C3B 123.0(3)
C4B C3B C2B 118.3(3)
C4B C3B C15B 117.7(3)
C2B C3B C15B 123.9(3)
C3B C4B C5B 120.2(3)
C3B C4B H4B 119.9
C5B C4B H4B 119.9
C6B C5B C4B 117.3(3)
C6B C5B H5B 121.3
C4B C5B H5B 121.3
N1B C6B C5B 123.6(3)
N1B C6B H6B 118.2
C5B C6B H6B 118.2
C2B N7B C8B 119.2(3)
C2B N7B C14B 118.4(3)
C8B N7B C14B 115.7(3)
C9B C8B C13B 119.1(3)
C9B C8B N7B 121.6(3)
C13B C8B N7B 119.3(3)
C8B C9B C10B 120.6(3)
C8B C9B H9B 119.7
C10B C9B H9B 119.7
C9B C10B C11B 120.4(3)
C9B C10B H10B 119.8
C11B C10B H10B 119.8
C12B C11B C10B 119.5(3)
C12B C11B H11B 120.3
C10B C11B H11B 120.3
C11B C12B C13B 120.4(3)
C11B C12B H12B 119.8
C13B C12B H12B 119.8
C12B C13B C8B 120.0(3)
C12B C13B H13B 120.0
C8B C13B H13B 120.0
N7B C14B H14D 109.5
N7B C14B H14E 109.5
H14D C14B H14E 109.5
N7B C14B H14F 109.5
H14D C14B H14F 109.5
H14E C14B H14F 109.5
O16B C15B O17B 125.1(3)
O16B C15B C3B 123.3(3)
O17B C15B C3B 111.6(3)
C15B O17B H17B 109.5
C2C N1C C6C 119.5(3)
N1C C2C N7C 116.5(3)
N1C C2C C3C 120.4(3)
N7C C2C C3C 123.1(3)
C4C C3C C2C 118.6(3)
C4C C3C C15C 116.9(3)
C2C C3C C15C 124.0(3)
C3C C4C C5C 120.8(3)
C3C C4C H4C 119.6
C5C C4C H4C 119.6
C6C C5C C4C 117.2(3)
C6C C5C H5C 121.4
C4C C5C H5C 121.4
N1C C6C C5C 123.4(3)
N1C C6C H6C 118.3
C5C C6C H6C 118.3
C2C N7C C8C 123.2(3)
C2C N7C C14C 118.8(3)
C8C N7C C14C 115.4(3)
C13C C8C C9C 121.0(3)
C13C C8C N7C 119.7(3)
C9C C8C N7C 119.3(3)
C8C C9C C10C 118.3(3)
C8C C9C H9C 120.9
C10C C9C H9C 120.9
C11C C10C C9C 121.2(3)
C11C C10C H10C 119.4
C9C C10C H10C 119.4
C10C C11C C12C 119.4(4)
C10C C11C H11C 120.3
C12C C11C H11C 120.3
C13C C12C C11C 119.7(4)
C13C C12C H12C 120.1
C11C C12C H12C 120.1
C8C C13C C12C 120.4(3)
C8C C13C H13C 119.8
C12C C13C H13C 119.8
N7C C14C H14G 109.5
N7C C14C H14H 109.5
H14G C14C H14H 109.5
N7C C14C H14I 109.5
H14G C14C H14I 109.5
H14H C14C H14I 109.5
O16C C15C O17C 124.2(3)
O16C C15C C3C 123.3(3)
O17C C15C C3C 112.5(3)
C15C O17C H17C 109.5
C6D N1D C2D 119.4(3)
N1D C2D N7D 117.5(3)
N1D C2D C3D 120.1(3)
N7D C2D C3D 122.3(3)
C4D C3D C2D 118.4(3)
C4D C3D C15D 117.0(3)
C2D C3D C15D 124.2(3)
C3D C4D C5D 120.6(4)
C3D C4D H4D 119.7
C5D C4D H4D 119.7
C6D C5D C4D 117.0(3)
C6D C5D H5D 121.5
C4D C5D H5D 121.5
N1D C6D C5D 124.3(3)
N1D C6D H6D 117.9
C5D C6D H6D 117.9
C2D N7D C8D 122.5(3)
C2D N7D C14D 118.3(3)
C8D N7D C14D 116.7(3)
C9D C8D C13D 119.4(3)
C9D C8D N7D 120.9(3)
C13D C8D N7D 119.7(3)
C10D C9D C8D 119.0(3)
C10D C9D H9D 120.5
C8D C9D H9D 120.5
C11D C10D C9D 121.0(3)
C11D C10D H10D 119.5
C9D C10D H10D 119.5
C10D C11D C12D 120.3(3)
C10D C11D H11D 119.9
C12D C11D H11D 119.9
C13D C12D C11D 119.3(3)
C13D C12D H12D 120.4
C11D C12D H12D 120.4
C12D C13D C8D 121.0(3)
C12D C13D H13D 119.5
C8D C13D H13D 119.5
N7D C14D H14J 109.5
N7D C14D H14K 109.5
H14J C14D H14K 109.5
N7D C14D H14L 109.5
H14J C14D H14L 109.5
H14K C14D H14L 109.5
O16D C15D O17D 125.1(3)
O16D C15D C3D 122.7(3)
O17D C15D C3D 112.0(3)
C15D O17D H17D 109.5
C2E N1E C6E 118.9(3)
N1E C2E N7E 116.7(3)
N1E C2E C3E 119.9(3)
N7E C2E C3E 123.4(3)
C4E C3E C2E 119.2(3)
C4E C3E C15E 117.6(3)
C2E C3E C15E 122.8(3)
C3E C4E C5E 120.5(3)
C3E C4E H4E 119.8
C5E C4E H4E 119.8
C6E C5E C4E 117.0(3)
C6E C5E H5E 121.5
C4E C5E H5E 121.5
N1E C6E C5E 124.4(3)
N1E C6E H6E 117.8
C5E C6E H6E 117.8
C2E N7E C8E 122.5(3)
C2E N7E C14E 119.4(3)
C8E N7E C14E 116.1(3)
C13E C8E C9E 119.5(3)
C13E C8E N7E 120.1(3)
C9E C8E N7E 120.4(3)
C8E C9E C10E 119.4(3)
C8E C9E H9E 120.3
C10E C9E H9E 120.3
C11E C10E C9E 120.4(3)
C11E C10E H10E 119.8
C9E C10E H10E 119.8
C12E C11E C10E 119.9(3)
C12E C11E H11E 120.1
C10E C11E H11E 120.1
C11E C12E C13E 119.8(3)
C11E C12E H12E 120.1
C13E C12E H12E 120.1
C8E C13E C12E 120.9(3)
C8E C13E H13E 119.5
C12E C13E H13E 119.5
N7E C14E H14M 109.5
N7E C14E H14N 109.5
H14M C14E H14N 109.5
N7E C14E H14O 109.5
H14M C14E H14O 109.5
H14N C14E H14O 109.5
O16E C15E O17E 123.6(3)
O16E C15E C3E 124.5(3)
O17E C15E C3E 111.7(3)
C15E O17E H17E 109.5
C2F N1F C6F 119.0(3)
N1F C2F N7F 116.4(3)
N1F C2F C3F 120.4(3)
N7F C2F C3F 123.1(3)
C4F C3F C2F 118.1(3)
C4F C3F C15F 118.0(3)
C2F C3F C15F 123.5(3)
C3F C4F C5F 120.5(3)
C3F C4F H4F 119.7
C5F C4F H4F 119.7
C6F C5F C4F 117.9(3)
C6F C5F H5F 121.1
C4F C5F H5F 121.1
N1F C6F C5F 123.9(3)
N1F C6F H6F 118.0
C5F C6F H6F 118.0
C2F N7F C8F 121.9(3)
C2F N7F C14F 120.4(3)
C8F N7F C14F 115.0(3)
C13F C8F C9F 119.4(3)
C13F C8F N7F 121.4(3)
C9F C8F N7F 119.1(3)
C10F C9F C8F 120.4(3)
C10F C9F H9F 119.8
C8F C9F H9F 119.8
C9F C10F C11F 119.8(3)
C9F C10F H10F 120.1
C11F C10F H10F 120.1
C12F C11F C10F 119.4(3)
C12F C11F H11F 120.3
C10F C11F H11F 120.3
C11F C12F C13F 120.9(3)
C11F C12F H12F 119.6
C13F C12F H12F 119.5
C8F C13F C12F 119.9(3)
C8F C13F H13F 120.0
C12F C13F H13F 120.0
N7F C14F H14P 109.5
N7F C14F H14Q 109.5
H14P C14F H14Q 109.5
N7F C14F H14R 109.5
H14P C14F H14R 109.5
H14Q C14F H14R 109.5
O16F C15F O17F 125.0(3)
O16F C15F C3F 122.8(3)
O17F C15F C3F 112.0(3)
C15F O17F H17F 109.5
C6G N1G C2G 119.1(3)
N1G C2G N7G 117.6(3)
N1G C2G C3G 120.9(3)
N7G C2G C3G 121.5(3)
C4G C3G C2G 117.1(3)
C4G C3G C15G 119.2(3)
C2G C3G C15G 123.5(3)
C3G C4G C5G 121.0(3)
C3G C4G H4G 119.5
C5G C4G H4G 119.5
C6G C5G C4G 117.3(3)
C6G C5G H5G 121.3
C4G C5G H5G 121.3
N1G C6G C5G 123.4(3)
N1G C6G H6G 118.3
C5G C6G H6G 118.3
C2G N7G C8G 120.1(3)
C2G N7G C14G 118.0(3)
C8G N7G C14G 115.3(3)
C9G C8G C13G 119.4(3)
C9G C8G N7G 121.2(3)
C13G C8G N7G 119.4(3)
C8G C9G C10G 119.9(3)
C8G C9G H9G 120.0
C10G C9G H9G 120.0
C11G C10G C9G 120.5(3)
C11G C10G H10G 119.7
C9G C10G H10G 119.7
C12G C11G C10G 119.8(3)
C12G C11G H11G 120.1
C10G C11G H11G 120.1
C11G C12G C13G 120.2(3)
C11G C12G H12G 119.9
C13G C12G H12G 119.9
C12G C13G C8G 120.2(3)
C12G C13G H13G 119.9
C8G C13G H13G 119.9
N7G C14G H14S 109.5
N7G C14G H14T 109.5
H14S C14G H14T 109.5
N7G C14G H14U 109.5
H14S C14G H14U 109.5
H14T C14G H14U 109.5
O16G C15G O17G 124.0(3)
O16G C15G C3G 124.4(3)
O17G C15G C3G 111.5(3)
C15G O17G H17G 109.5
C2H N1H C6H 120.0(3)
N1H C2H C7H 117.4(3)
N1H C2H C3H 119.9(3)
N7H C2H C3H 122.7(3)
C4H C3H C2H 118.8(3)
C4H C3H C15H 117.9(3)
C2H C3H C15H 123.1(3)
C3H C4H C5H 119.9(3)
C3H C4H H4H 120.0
C5H C4H H4H 120.0
C6H C5H C4H 117.4(3)
C6H C5H H5H 121.3
C4H C5H H5H 121.3
N1H C6H C5H 123.0(3)
N1H C6H H6H 118.5
C5H C6H H6H 118.5
C2H C7H C8H 119.8(3)
C2H C7H C14H 118.1(3)
C8H C7H C14H 116.1(3)
C9H C8H C13H 119.3(3)
C9H C8H C7H 121.1(3)
C13H C8H C7H 119.6(3)
C10H C9H C8H 120.3(3)
C10H C9H H9H 119.9
C8H C9H H9H 119.9
C9H C10H C11H 120.4(3)
C9H C10H H10H 119.8
C11H C10H H10H 119.8
C12H C11H C10H 118.9(3)
C12H C11H H11H 120.5
C10H C11H H11H 120.5
C13H C12H C11H 121.2(3)
C13H C12H H12H 119.4
C11H C12H H12H 119.4
C12H C13H C8H 119.9(3)
C12H C13H H13H 120.0
C8H C13H H13H 120.0
N7H C14H H14V 109.5
N7H C14H H14W 109.5
H14V C14H H14W 109.5
N7H C14H H14$ 109.5
H14V C14H H14$ 109.5
H14W C14H H14$ 109.5
O16H C15H O17H 124.1(3)
O16H C15H C3H 124.2(3)
O17H C15H C3H 111.6(3)
C15H O17H H17H 109.5
C6I N1I C2I 119.1(3)
N1I C2I N7I 116.1(3)
N1I C2I C3I 121.0(3)
N7I C2I C3I 123.0(3)
C4I C3I C2I 117.4(3)
C4I C3I C15I 119.1(3)
C2I C3I C15I 123.2(3)
C5I C4I C3I 120.3(4)
C5I C4I H4I 119.9
C3I C4I H4I 119.9
C6I C5I C4I 118.5(3)
C6I C5I H5I 120.8
C4I C5I H5I 120.8
N1I C6I C5I 123.4(3)
N1I C6I H6I 118.3
C5I C6I H6I 118.3
C2I N7I C8I 122.3(3)
C2I N7I C14I 117.7(3)
C8I N7I C14I 117.5(3)
C13I C8I C9I 118.6(3)
C13I C8I N7I 120.8(3)
C9I C8I N7I 120.7(3)
C10I C9I C8I 120.6(3)
C10I C9I H9I 119.7
C8I C9I H9I 119.7
C9I C10I C11I 120.7(3)
C9I C10I H10I 119.6
C11I C10I H10I 119.6
C12I C11I C10I 119.0(3)
C12I C11I H11I 120.5
C10I C11I H11I 120.5
C11I C12I C13I 120.8(3)
C11I C12I H12I 119.6
C13I C12I H12I 119.6
C12I C13I C8I 120.3(3)
C12I C13I H13I 119.8
C8I C13I H13I 119.8
N7I C14I H14$ 109.5
N7I C14I H14 109.5
H14$ C14I H14 109.5
N7I C14I H14P 109.5
H14$ C14I H14P 109.5
H14 C14I H14P 109.5
O16I C15I O17I 123.6(3)
O16I C15I C3I 125.7(3)
O17I C15I C3I 110.5(3)
C15I O17I H17I 109.5
C2J N1J C6J 118.9(3)
N1J C2J N7J 115.7(3)
N1J C2J C3J 121.1(3)
N7J C2J C3J 123.1(3)
C4J C3J C2J 118.6(3)
C4J C3J C15J 117.9(3)
C2J C3J C15J 123.2(3)
C5J C4J C3J 119.9(3)
C5J C4J H4J 120.0
C3J C4J H4J 120.0
C6J C5J C4J 117.5(3)
C6J C5J H5J 121.3
C4J C5J H5J 121.3
N1J C6J C5J 123.6(4)
N1J C6J H6J 118.2
C5J C6J H6J 118.2
C2J N7J C8J 121.7(3)
C2J N7J C14J 117.8(3)
C8J N7J C14J 118.0(3)
C9J C8J C13J 118.9(3)
C9J C8J N7J 120.9(3)
C13J C8J N7J 120.1(3)
C8J C9J C10J 120.1(3)
C8J C9J H9J 119.9
C10J C9J H9J 119.9
C11J C10J C9J 119.9(3)
C11J C10J H10J 120.0
C9J C10J H10J 120.0
C10J C11J C12J 120.8(4)
C10J C11J H11J 119.6
C12J C11J H11J 119.6
C11J C12J C13J 120.1(3)
C11J C12J H12J 119.9
C13J C12J H12J 119.9
C12J C13J C8J 120.1(3)
C12J C13J H13J 120.0
C8J C13J H13J 120.0
N7J C14J H14$ 109.5
N7J C14J H14 109.5
H14$ C14J H14 109.5
N7J C14J H14P 109.5
H14$ C14J H14P 109.5
H14 C14J H14P 109.5
O16J C15J O17J 124.2(3)
O16J C15J C3J 125.0(3)
O17J C15J C3J 110.8(3)
C15J O17J H17J 109.5

loop_
_geom_bond_atom_site_label_1
_geom_bond_atom_site_label_2
_geom_bond_distance
N1A C2A 1.324(5)
N1A C6A 1.344(4)
C2A N7A 1.378(4)
C2A C3A 1.424(4)
C3A C4A 1.366(5)
C3A C15A 1.475(4)
C4A C5A 1.381(5)
C4A H4A 0.9500
C5A C6A 1.374(5)
C5A H5A 0.9500
C6A H6A 0.9500
N7A C8A 1.423(4)
N7A C14A 1.458(4)
C8A C13A 1.380(5)
C8A C9A 1.394(4)
C9A C10A 1.394(5)
C9A H9A 0.9500
C10A C11A 1.372(5)
C10A H10A 0.9500
C11A C12A 1.387(4)
C11A H11A 0.9500
C12A C13A 1.376(5)
C12A H12A 0.9500
C13A H13A 0.9500
C14A H14A 0.9800
C14A H14B 0.9800
C14A H14C 0.9800
C15A O16A 1.214(4)
C15A O17A 1.333(4)
O17A H17A 0.8400
N1B C2B 1.340(4)
N1B C6B 1.341(4)
C2B N7B 1.379(4)
C2B C3B 1.402(5)
C3B C4B 1.385(5)
C3B C15B 1.492(5)
C4B C5B 1.385(5)
C4B H4B 0.9500
C5B C6B 1.375(5)
C5B H5B 0.9500
C6B H6B 0.9500
N7B C8B 1.418(4)
N7B C14B 1.450(4)
C8B C9B 1.372(4)
C8B C13B 1.395(4)
C9B C10B 1.380(5)
C9B H9B 0.9500
C10B C11B 1.381(5)
C10B H10B 0.9500
C11B C12B 1.375(5)
C11B H11B 0.9500
C12B C13B 1.384(4)
C12B H12B 0.9500
C13B H13B 0.9500
C14B H14D 0.9800
C14B H14E 0.9800
C14B H14F 0.9800
C15B O16B 1.202(4)
C15B O17B 1.324(4)
O17B H17B 0.8400
N1C C2C 1.331(4)
N1C C6C 1.345(4)
C2C N7C 1.368(4)
C2C C3C 1.412(4)
C3C C4C 1.377(5)
C3C C15C 1.483(5)
C4C C5C 1.378(5)
C4C H4C 0.9500
C5C C6C 1.376(5)
C5C H5C 0.9500
C6C H6C 0.9500
N7C C8C 1.431(4)
N7C C14C 1.471(4)
C8C C13C 1.367(5)
C8C C9C 1.382(4)
C9C C10C 1.390(5)
C9C H9C 0.9500
C10C C11C 1.380(5)
C10C H10C 0.9500
C11C C12C 1.383(5)
C11C H11C 0.9500
C12C C13C 1.383(5)
C12C H12C 0.9500
C13C H13C 0.9500
C14C H14G 0.9800
C14C H14H 0.9800
C14C H14I 0.9800
C15C O16C 1.208(4)
C15C O17C 1.323(4)
O17C H17C 0.8400
N1D C6D 1.329(4)
N1D C2D 1.337(4)
C2D N7D 1.373(4)
C2D C3D 1.424(5)
C3D C4D 1.370(5)
C3D C15D 1.486(5)
C4D C5D 1.387(5)
C4D H4D 0.9500
C5D C6D 1.366(5)
C5D H5D 0.9500
C6D H6D 0.9500
N7D C8D 1.417(4)
N7D C14D 1.465(4)
C8D C9D 1.394(4)
C8D C13D 1.398(5)
C9D C10D 1.387(5)
C9D H9D 0.9500
C10D C11D 1.366(5)
C10D H10D 0.9500
C11D C12D 1.395(5)
C11D H11D 0.9500
C12D C13D 1.366(5)
C12D H12D 0.9500
C13D H13D 0.9500
C14D H14J 0.9800
C14D H14K 0.9800
C14D H14L 0.9800
C15D O16D 1.211(4)
C15D O17D 1.317(4)
O17D H17D 0.8400
N1E C2E 1.341(4)
N1E C6E 1.344(4)
C2E N7E 1.366(4)
C2E C3E 1.420(4)
C3E C4E 1.371(5)
C3E C15E 1.482(5)
C4E C5E 1.382(5)
C4E H4E 0.9500
C5E C6E 1.367(5)
C5E H5E 0.9500
C6E H6E 0.9500
N7E C8E 1.425(4)
N7E C14E 1.459(4)
C8E C13E 1.377(5)
C8E C9E 1.381(4)
C9E C10E 1.397(5)
C9E H9E 0.9500
C10E C11E 1.377(5)
C10E H10E 0.9500
C11E C12E 1.374(5)
C11E H11E 0.9500
C12E C13E 1.380(5)
C12E H12E 0.9500
C13E H13E 0.9500
C14E H14M 0.9800
C14E H14N 0.9800
C14E H14O 0.9800
C15E O16E 1.203(4)
C15E O17E 1.339(4)
O17E H17E 0.8400
N1F C2F 1.332(4)
N1F C6F 1.337(4)
C2F N7F 1.373(4)
C2F C3F 1.424(4)
C3F C4F 1.365(5)
C3F C15F 1.482(5)
C4F C5F 1.377(5)
C4F H4F 0.9500
C5F C6F 1.352(5)
C5F H5F 0.9500
C6F H6F 0.9500
N7F C8F 1.429(4)
N7F C14F 1.455(4)
C8F C13F 1.381(4)
C8F C9F 1.392(5)
C9F C10F 1.382(5)
C9F H9F 0.9500
C10F C11F 1.390(5)
C10F H10F 0.9500
C11F C12F 1.378(5)
C11F H11F 0.9500
C12F C13F 1.383(5)
C12F H12F 0.9500
C13F H13F 0.9500
C14F H14P 0.9800
C14F H14Q 0.9800
C14F H14R 0.9800
C15F O16F 1.214(4)
C15F O17F 1.317(4)
O17F H17F 0.8400
N1G C6G 1.336(4)
N1G C2G 1.340(4)
C2G N7G 1.371(4)
C2G C3G 1.437(4)
C3G C4G 1.373(4)
C3G C15G 1.476(5)
C4G C5G 1.391(5)
C4G H4G 0.9500
C5G C6G 1.379(5)
C5G H5G 0.9500
C6G H6G 0.9500
N7G C8G 1.420(4)
N7G C14G 1.469(4)
C8G C9G 1.384(4)
C8G C13G 1.395(4)
C9G C10G 1.385(5)
C9G H9G 0.9500
C10G C11G 1.382(5)
C10G H10G 0.9500
C11G C12G 1.377(4)
C11G H11G 0.9500
C12G C13G 1.384(4)
C12G H12G 0.9500
C13G H13G 0.9500
C14G H14S 0.9800
C14G H14T 0.9800
C14G H14U 0.9800
C15G O16G 1.206(4)
C15G O17G 1.330(4)
O17G H17G 0.8400
N1H C2H 1.334(4)
N1H C6H 1.343(4)
C2H C7H 1.358(4)
C2H C3H 1.426(4)
C3H C4H 1.375(4)
C3H C15H 1.485(4)
C4H C5H 1.399(5)
C4H H4H 0.9500
C5H C6H 1.377(4)
C5H H5H 0.9500
C6H H6H 0.9500
N7H C8H 1.433(4)
N7H C14H 1.471(4)
C8H C9H 1.385(4)
C8H C13H 1.391(4)
C9H C10H 1.376(4)
C9H H9H 0.9500
C10H C11H 1.393(4)
C10H H10H 0.9500
C11H C12H 1.375(4)
C11H H11H 0.9500
C12H C13H 1.373(5)
C12H H12H 0.9500
C13H H13H 0.9500
C14H H14V 0.9800
C14H H14W 0.9800
C14H H14$ 0.9800
C15H O16H 1.210(4)
C15H O17H 1.323(4)
O17H H17H 0.8400
N1I C6I 1.329(4)
N1I C2I 1.342(4)
C2I N7I 1.376(4)
C2I C3I 1.418(4)
C3I C4I 1.379(5)
C3I C15I 1.472(5)
C4I C5I 1.378(5)
C4I H4I 0.9500
C5I C6I 1.354(5)
C5I H5I 0.9500
C6I H6I 0.9500
N7I C8I 1.416(4)
N7I C14I 1.453(4)
C8I C13I 1.385(4)
C8I C9I 1.392(4)
C9I C10I 1.375(5)
C9I H9I 0.9500
C10I C11I 1.380(5)
C10I H10I 0.9500
C11I C12I 1.377(5)
C11I H11I 0.9500
C12I C13I 1.383(5)
C12I H12I 0.9500
C13I H13I 0.9500
C14I H14$ 0.9800
C14I H14 0.9800
C14I H14P 0.9800
C15I O16I 1.200(4)
C15I O17I 1.328(4)
O17I H17I 0.8400
N1J C2J 1.333(4)
N1J C6J 1.339(4)
C2J N7J 1.389(4)
C2J C3J 1.393(4)
C3J C4J 1.387(4)
C3J C15J 1.499(4)
C4J C5J 1.375(5)
C4J H4J 0.9500
C5J C6J 1.368(5)
C5J H5J 0.9500
C6J H6J 0.9500
N7J C8J 1.407(4)
N7J C14J 1.462(4)
C8J C9J 1.384(4)
C8J C13J 1.392(4)
C9J C10J 1.394(5)
C9J H9J 0.9500
C10J C11J 1.355(5)
C10J H10J 0.9500
C11J C12J 1.373(5)
C11J H11J 0.9500
C12J C13J 1.379(5)
C12J H12J 0.9500
C13J H13J 0.9500
C14J H14$ 0.9800
C14J H14 0.9800
C14J H14P 0.9800
C15J O16J 1.195(4)
C15J O17J 1.321(4)
O17J H17J 0.8400

loop_
_geom_torsion_atom_site_label_1
_geom_torsion_atom_site_label_2
_geom_torsion_atom_site_label_3
_geom_torsion_atom_site_label_4
_geom_torsion
C6A N1A C2A N7A -175.0(3)
C6A N1A C2A C3A 5.4(4)
N1A C2A C3A C4A -9.3(4)
N7A C2A C3A C4A 171.0(3)
N1A C2A C3A C15A 165.1(3)
N7A C2A C3A C15A -14.6(4)
C2A C3A C4A C5A 5.9(5)
C15A C3A C4A C5A -168.7(3)
C3A C4A C5A C6A 1.0(5)
C2A N1A C6A C5A 2.2(5)
C4A C5A C6A N1A -5.4(5)
N1A C2A N7A C8A 143.5(3)
C3A C2A N7A C8A -36.8(4)
N1A C2A N7A C14A -6.8(4)
C3A C2A N7A C14A 172.9(3)
C2A N7A C8A C13A 144.5(3)
C14A N7A C8A C13A -64.3(4)
C2A N7A C8A C9A -37.4(4)
C14A N7A C8A C9A 113.8(3)
C13A C8A C9A C10A -1.9(5)
N7A C8A C9A C10A -180.0(3)
C8A C9A C10A C11A 1.2(5)
C9A C10A C11A C12A 0.8(5)
C10A C11A C12A C13A -2.2(5)
C11A C12A C13A C8A 1.5(5)
C9A C8A C13A C12A 0.6(5)
N7A C8A C13A C12A 178.6(3)
C4A C3A C15A O16A 140.6(3)
C2A C3A C15A O16A -33.7(5)
C4A C3A C15A O17A -36.5(4)
C2A C3A C15A O17A 149.1(3)
C6B N1B C2B N7B 175.3(3)
C6B N1B C2B C3B -4.4(4)
N1B C2B C3B C4B 8.9(4)
N7B C2B C3B C4B -170.8(3)
N1B C2B C3B C15B -166.2(3)
N7B C2B C3B C15B 14.1(5)
C2B C3B C4B C5B -5.8(5)
C15B C3B C4B C5B 169.6(3)
C3B C4B C5B C6B -1.3(5)
C2B N1B C6B C5B -3.3(5)
C4B C5B C6B N1B 6.1(5)
N1B C2B N7B C8B -142.6(3)
C3B C2B N7B C8B 37.2(4)
N1B C2B N7B C14B 7.4(4)
C3B C2B N7B C14B -172.8(3)
C2B N7B C8B C9B 38.0(5)
C14B N7B C8B C9B -112.8(4)
C2B N7B C8B C13B -143.6(3)
C14B N7B C8B C13B 65.6(4)
C13B C8B C9B C10B 1.5(5)
N7B C8B C9B C10B 179.9(3)
C8B C9B C10B C11B -1.2(5)
C9B C10B C11B C12B 0.2(5)
C10B C11B C12B C13B 0.6(5)
C11B C12B C13B C8B -0.4(5)
C9B C8B C13B C12B -0.7(5)
N7B C8B C13B C12B -179.1(3)
C4B C3B C15B O16B -141.6(4)
C2B C3B C15B O16B 33.6(5)
C4B C3B C15B O17B 36.6(4)
C2B C3B C15B O17B -148.3(3)
C6C N1C C2C N7C 178.8(3)
C6C N1C C2C C3C -3.2(4)
N1C C2C C3C C4C 4.9(4)
N7C C2C C3C C4C -177.2(3)
N1C C2C C3C C15C -167.0(3)
N7C C2C C3C C15C 11.0(5)
C2C C3C C4C C5C -2.7(5)
C15C C3C C4C C5C 169.8(3)
C3C C4C C5C C6C -1.1(5)
C2C N1C C6C C5C -0.8(4)
C4C C5C C6C N1C 3.0(5)
N1C C2C N7C C8C -156.7(3)
C3C C2C N7C C8C 25.3(5)
N1C C2C N7C C14C 4.3(4)
C3C C2C N7C C14C -173.7(3)
C2C N7C C8C C13C -132.2(3)
C14C N7C C8C C13C 66.2(4)
C2C N7C C8C C9C 48.4(5)
C14C N7C C8C C9C -113.2(4)
C13C C8C C9C C10C -0.7(5)
N7C C8C C9C C10C 178.7(3)
C8C C9C C10C C11C -0.1(5)
C9C C10C C11C C12C 0.2(6)
C10C C11C C12C C13C 0.6(6)
C9C C8C C13C C12C 1.4(5)
N7C C8C C13C C12C -177.9(3)
C11C C12C C13C C8C -1.3(5)
C4C C3C C15C O16C -125.2(4)
C2C C3C C15C O16C 46.8(5)
C4C C3C C15C O17C 52.6(4)
C2C C3C C15C O17C -135.4(3)
C6D N1D C2D N7D -179.8(3)
C6D N1D C2D C3D 3.2(4)
N1D C2D C3D C4D -5.5(4)
N7D C2D C3D C4D 177.6(3)
N1D C2D C3D C15D 167.0(3)
N7D C2D C3D C15D -9.9(5)
C2D C3D C4D C5D 4.2(4)
C15D C3D C4D C5D -168.9(3)
C3D C4D C5D C6D -0.7(5)
C2D N1D C6D C5D 0.6(5)
C4D C5D C6D N1D -1.8(5)
N1D C2D N7D C8D 157.2(3)
C3D C2D N7D C8D -25.8(5)
N1D C2D N7D C14D -4.3(4)
C3D C2D N7D C14D 172.6(3)
C2D N7D C8D C9D -50.4(5)
C14D N7D C8D C9D 111.4(4)
C2D N7D C8D C13D 130.7(4)
C14D N7D C8D C13D -67.5(4)
C13D C8D C9D C10D -1.4(5)
N7D C8D C9D C10D 179.7(3)
C8D C9D C10D C11D 2.0(5)
C9D C10D C11D C12D -1.1(6)
C10D C11D C12D C13D -0.4(6)
C11D C12D C13D C8D 0.9(6)
C9D C8D C13D C12D 0.0(5)
N7D C8D C13D C12D 178.9(3)
C4D C3D C15D O16D 123.5(4)
C2D C3D C15D O16D -49.1(5)
C4D C3D C15D O17D -52.2(4)
C2D C3D C15D O17D 135.2(3)
C6E N1E C2E N7E 179.9(3)
C6E N1E C2E C3E -2.3(4)
N1E C2E C3E C4E 4.4(4)
N7E C2E C3E C4E -177.9(3)
N1E C2E C3E C15E -167.7(3)
N7E C2E C3E C15E 9.9(5)
C2E C3E C4E C5E -3.1(4)
C15E C3E C4E C5E 169.5(3)
C3E C4E C5E C6E -0.3(5)
C2E N1E C6E C5E -1.3(5)
C4E C5E C6E N1E 2.6(5)
N1E C2E N7E C8E -157.3(3)
C3E C2E N7E C8E 24.9(4)
N1E C2E N7E C14E 5.5(4)
C3E C2E N7E C14E -172.2(3)
C2E N7E C8E C13E -129.6(3)
C14E N7E C8E C13E 67.0(4)
C2E N7E C8E C9E 50.7(4)
C14E N7E C8E C9E -112.6(4)
C13E C8E C9E C10E 1.6(5)
N7E C8E C9E C10E -178.8(3)
C8E C9E C10E C11E -1.7(5)
C9E C10E C11E C12E 0.4(5)
C10E C11E C12E C13E 1.0(5)
C9E C8E C13E C12E -0.2(5)
N7E C8E C13E C12E -179.8(3)
C11E C12E C13E C8E -1.1(5)
C4E C3E C15E O16E -123.0(4)
C2E C3E C15E O16E 49.2(5)
C4E C3E C15E O17E 51.3(4)
C2E C3E C15E O17E -136.5(3)
C6F N1F C2F N7F 179.8(3)
C6F N1F C2F C3F 3.2(4)
N1F C2F C3F C4F -5.3(4)
N7F C2F C3F C4F 178.4(3)
N1F C2F C3F C15F 167.7(3)
N7F C2F C3F C15F -8.6(5)
C2F C3F C4F C5F 3.6(5)
C15F C3F C4F C5F -169.8(3)
C3F C4F C5F C6F -0.1(5)
C2F N1F C6F C5F 0.5(5)
C4F C5F C6F N1F -2.1(5)
N1F C2F N7F C8F 156.3(3)
C3F C2F N7F C8F -27.2(4)
N1F C2F N7F C14F -4.2(4)
C3F C2F N7F C14F 172.2(3)
C2F N7F C8F C13F -47.5(5)
C14F N7F C8F C13F 114.0(4)
C2F N7F C8F C9F 133.2(3)
C14F N7F C8F C9F -65.3(4)
C13F C8F C9F C10F -1.4(5)
N7F C8F C9F C10F 177.9(3)
C8F C9F C10F C11F 1.0(5)
C9F C10F C11F C12F 0.7(5)
C10F C11F C12F C13F -2.0(6)
C9F C8F C13F C12F 0.2(5)
N7F C8F C13F C12F -179.1(3)
C11F C12F C13F C8F 1.5(6)
C4F C3F C15F O16F 124.8(4)
C2F C3F C15F O16F -48.2(5)
C4F C3F C15F O17F -51.0(4)
C2F C3F C15F O17F 136.0(3)
C6G N1G C2G N7G -173.5(3)
C6G N1G C2G C3G 7.2(4)
N1G C2G C3G C4G -10.8(4)
N7G C2G C3G C4G 169.9(3)
N1G C2G C3G C15G 164.4(3)
N7G C2G C3G C15G -15.0(4)
C2G C3G C4G C5G 5.0(4)
C15G C3G C4G C5G -170.4(3)
C3G C4G C5G C6G 3.9(5)
C2G N1G C6G C5G 2.5(5)
C4G C5G C6G N1G -8.1(5)
N1G C2G N7G C8G 144.4(3)
C3G C2G N7G C8G -36.2(4)
N1G C2G N7G C14G -5.7(4)
C3G C2G N7G C14G 173.6(3)
C2G N7G C8G C9G -37.6(4)
C14G N7G C8G C9G 113.4(4)
C2G N7G C8G C13G 143.7(3)
C14G N7G C8G C13G -65.3(4)
C13G C8G C9G C10G -0.8(5)
N7G C8G C9G C10G -179.5(3)
C8G C9G C10G C11G 0.6(5)
C9G C10G C11G C12G 1.4(5)
C10G C11G C12G C13G -3.2(5)
C11G C12G C13G C8G 3.0(5)
C9G C8G C13G C12G -1.0(5)
N7G C8G C13G C12G 177.7(3)
C4G C3G C15G O16G 139.5(3)
C2G C3G C15G O16G -35.5(5)
C4G C3G C15G O17G -37.1(4)
C2G C3G C15G O17G 147.9(3)
C6H N1H C2H C7H 172.6(3)
C6H N1H C2H C3H -5.8(4)
N1H C2H C3H C4H 9.9(4)
N7H C2H C3H C4H -168.4(3)
N1H C2H C3H C15H -164.5(3)
N7H C2H C3H C15H 17.3(4)
C2H C3H C4H C5H -4.8(4)
C15H C3H C4H C5H 169.8(3)
C3H C4H C5H C6H -3.9(4)
C2H N1H C6H C5H -3.5(5)
C4H C5H C6H N1H 8.4(5)
N1H C2H C7H C8H -144.8(3)
C3H C2H C7H C8H 33.5(4)
N1H C2H C7H C14H 7.0(4)
C3H C2H C7H C14H -174.7(3)
C2H C7H C8H C9H 39.8(4)
C14H C7H C8H C9H -112.5(3)
C2H C7H C8H C13H -142.8(3)
C14H C7H C8H C13H 64.9(4)
C13H C8H C9H C10H 2.2(5)
N7H C8H C9H C10H 179.6(3)
C8H C9H C10H C11H -1.7(5)
C9H C10H C11H C12H -0.2(5)
C10H C11H C12H C13H 1.5(5)
C11H C12H C13H C8H -1.1(5)
C9H C8H C13H C12H -0.8(5)
N7H C8H C13H C12H -178.2(3)
C4H C3H C15H O16H -140.4(3)
C2H C3H C15H O16H 34.0(5)
C4H C3H C15H O17H 36.9(4)
C2H C3H C15H O17H -148.8(3)
C6I N1I C2I N7I -177.7(3)
C6I N1I C2I C3I 3.1(5)
N1I C2I C3I C4I -6.2(5)
N7I C2I C3I C4I 174.7(3)
N1I C2I C3I C15I 167.5(3)
N7I C2I C3I C15I -11.6(5)
C2I C3I C4I C5I 3.4(5)
C15I C3I C4I C5I -170.6(3)
C3I C4I C5I C6I 2.3(6)
C2I N1I C6I C5I 3.0(5)
C4I C5I C6I N1I -5.8(6)
N1I C2I N7I C8I 139.1(3)
C3I C2I N7I C8I -41.8(4)
N1I C2I N7I C14I -22.4(4)
C3I C2I N7I C14I 156.7(3)
C2I N7I C8I C13I 151.1(3)
C14I N7I C8I C13I -47.4(5)
C2I N7I C8I C9I -29.2(5)
C14I N7I C8I C9I 132.3(3)
C13I C8I C9I C10I 0.0(5)
N7I C8I C9I C10I -179.7(3)
C8I C9I C10I C11I 0.3(6)
C9I C10I C11I C12I 0.2(6)
C10I C11I C12I C13I -0.9(6)
C11I C12I C13I C8I 1.3(6)
C9I C8I C13I C12I -0.8(6)
N7I C8I C13I C12I 178.9(3)
C4I C3I C15I O16I 145.4(3)
C2I C3I C15I O16I -28.2(5)
C4I C3I C15I O17I -30.1(4)
C2I C3I C15I O17I 156.3(3)
C6J N1J C2J N7J 177.4(3)
C6J N1J C2J C3J -2.3(5)
N1J C2J C3J C4J 5.8(5)
N7J C2J C3J C4J -174.0(3)
N1J C2J C3J C15J -167.2(3)
N7J C2J C3J C15J 13.0(5)
C2J C3J C4J C5J -3.3(5)
C15J C3J C4J C5J 170.0(3)
C3J C4J C5J C6J -2.2(6)
C2J N1J C6J C5J -3.7(5)
C4J C5J C6J N1J 6.0(6)
N1J C2J N7J C8J -139.4(3)
C3J C2J N7J C8J 40.4(4)
N1J C2J N7J C14J 22.7(4)
C3J C2J N7J C14J -157.5(3)
C2J N7J C8J C9J 31.6(5)
C14J N7J C8J C9J -130.4(3)
C2J N7J C8J C13J -152.2(3)
C14J N7J C8J C13J 45.8(4)
C13J C8J C9J C10J 2.8(5)
N7J C8J C9J C10J 179.0(3)
C8J C9J C10J C11J -1.8(5)
C9J C10J C11J C12J 0.3(6)
C10J C11J C12J C13J 0.3(6)
C11J C12J C13J C8J 0.7(6)
C9J C8J C13J C12J -2.2(5)
N7J C8J C13J C12J -178.5(3)
C4J C3J C15J O16J -146.2(4)
C2J C3J C15J O16J 26.8(5)
C4J C3J C15J O17J 30.9(4)
C2J C3J C15J O17J -156.1(3)
